data_1527006
loop_
_publ_author_name
'Yang, H.-X.'
'Konzett, J.'
'Prewitt, C.T.'

_publ_section_title
;
 Crystal structure of a new (21)-clinopyribole synthesized at high
 temperature and pressure
;
_journal_name_full 'American Mineralogist'
_journal_page_first 1261
_journal_page_last 1266
_journal_volume 86
_journal_year 2001
_chemical_formula_sum 'Al1.23 Ca1.52 H2 K1.1 Mg5.83 Na2.32 O36 Si12'
_chemical_name_systematic
;
((Ca1.104 Na0.896) (Mg0.878 Al1.122) Si4 O12) (K (Ca0.416 Na1.424 K0.1 Mg0.06) 
Mg3 (Mg1.892 Al0.108) Si8 O22 (O H)2)
;
_space_group_IT_number 12
_symmetry_space_group_name_Hall '-A 2y'
_symmetry_space_group_name_H-M 'A 1 2/m 1'
_cell_angle_alpha 90
_cell_angle_beta 106.25
_cell_angle_gamma 90
_cell_formula_units_Z 2
_cell_length_a 9.839
_cell_length_b 26.6471
_cell_length_c 5.2665
_cell_volume 1325.613
_citation_journal_id_ASTM AMMIAY
_cod_data_source_file Yang_AMMIAY_2001_884.cif
_cod_data_source_block H2Al1.23Ca1.52K1.1Mg5.83Na2.32O36Si12
_cod_original_sg_symbol_Hall '-C 2y (z,y,-x)'
_cod_original_formula_sum 'H2 Al1.23 Ca1.52 K1.1 Mg5.83 Na2.32 O36 Si12'
_cod_database_code 1527006

loop_
_symmetry_equiv_pos_as_xyz
x,y,z
-x,y,-z
-x,-y,-z
x,-y,z
x,y+1/2,z+1/2
-x,y+1/2,-z+1/2
-x,-y+1/2,-z+1/2
x,-y+1/2,z+1/2

loop_
_atom_site_label
_atom_site_type_symbol
_atom_site_fract_x
_atom_site_fract_y
_atom_site_fract_z
_atom_site_occupancy
_atom_site_U_iso_or_equiv
K2 K+1 0.5 0 0.5 1 0.0
O2 O-2 0.8527 0.333 0.5653 1 0.0
K1 K+1 0 0.3132 0 0.05 0.0
H1 H+1 0.2 0 0.461 1 0.0
Mg4 Mg+2 0 0 0 1 0.0
Si3 Si+4 0.2898 0.1168 0.4803 1 0.0
Al2 Al+3 0 0.1205 0 0.054 0.0
Al1 Al+3 0.5 0.2188 0.5 0.561 0.0
O6 O-2 0.1092 0 0.3937 1 0.0
Ca1 Ca+2 0.5 0.3482 0.5 0.552 0.0
Na1 Na+1 0.5 0.3482 0.5 0.448 0.0
Mg5 Mg+2 0 0.3132 0 0.03 0.0
O9 O-2 0.3446 0.0809 0.7502 1 0.0
O10 O-2 0.6634 0 -0.02 1 0.0
O7 O-2 0.369 0.1687 0.5554 1 0.0
Mg1 Mg+2 0.5 0.2188 0.5 0.439 0.0
O1 O-2 0.611 0.2751 0.382 1 0.0
Si1 Si+4 0.7817 0.28 0.4774 1 0.0
O5 O-2 0.1194 0.116 0.3919 1 0.0
Si2 Si+4 0.7208 0.0579 0.0241 1 0.0
Mg2 Mg+2 0 0.4398 0 1 0.0
O8 O-2 0.3486 0.086 0.2565 1 0.0
Na2 Na+1 0 0.3132 0 0.712 0.0
O4 O-2 0.8897 0.0584 0.1085 1 0.0
Ca2 Ca+2 0 0.3132 0 0.208 0.0
O3 O-2 0.846 0.2438 0.743 1 0.0
Mg3 Mg+2 0 0.1205 0 0.946 0.0
